data_1505040
loop_
_publ_author_name
'Schmid, Wolfgang F.'
'John, Roland O.'
'M\"uhlgassner, Gerhard'
'Heffeter, Petra'
'Jakupec, Michael A.'
'Galanski, Markus'
'Berger, Walter'
'Arion, Vladimir B.'
'Keppler, Bernhard K.'

_publ_section_title
;
 Metal-based paullones as putative CDK inhibitors for antitumor
 chemotherapy.
;
_journal_issue 25
_journal_name_full 'Journal of medicinal chemistry'
_journal_page_first 6343
_journal_page_last 6355
_journal_paper_doi 10.1021/jm701042w
_journal_volume 50
_journal_year 2007
_chemical_formula_sum 'C35 H36 Cl2 N4 O2 Os'
_chemical_formula_weight 805.78
_chemical_name_systematic
; 
(hapto^6^-p-Cymene)[9-pyridin-kappaN-2-yl-(E)-methylidene)amino-kappaN-7,12-
dihydroindolo[3,2-d][1]benzazepin-6(5H)-one]chloroosmium(II) chloride
acetone solvate
;
_space_group_IT_number 7
_symmetry_cell_setting monoclinic
_symmetry_space_group_name_Hall 'P -2yc'
_symmetry_space_group_name_H-M 'P 1 c 1'
_atom_sites_solution_hydrogens geom
_atom_sites_solution_primary direct
_atom_sites_solution_secondary difmap
_audit_creation_method SHELXL-97
_cell_angle_alpha 90.00
_cell_angle_beta 104.32(3)
_cell_angle_gamma 90.00
_cell_formula_units_Z 2
_cell_length_a 9.876(2)
_cell_length_b 9.6263(19)
_cell_length_c 17.460(4)
_cell_measurement_temperature 100(2)
_cell_volume 1608.3(6)
_computing_structure_refinement 'SHELXL-97 (Sheldrick, 1997)'
_computing_structure_solution 'SHELXS-97 (Sheldrick, 1990)'
_diffrn_ambient_temperature 100(2)
_diffrn_measured_fraction_theta_full 0.995
_diffrn_measured_fraction_theta_max 0.995
_diffrn_radiation_monochromator graphite
_diffrn_radiation_source 'fine-focus sealed tube'
_diffrn_radiation_type MoK\a
_diffrn_radiation_wavelength 0.71073
_diffrn_reflns_av_R_equivalents 0.0453
_diffrn_reflns_av_sigmaI/netI 0.0324
_diffrn_reflns_limit_h_max 13
_diffrn_reflns_limit_h_min -13
_diffrn_reflns_limit_k_max 12
_diffrn_reflns_limit_k_min -12
_diffrn_reflns_limit_l_max 23
_diffrn_reflns_limit_l_min -23
_diffrn_reflns_number 43175
_diffrn_reflns_theta_full 28.39
_diffrn_reflns_theta_max 28.39
_diffrn_reflns_theta_min 2.41
_exptl_absorpt_coefficient_mu 4.169
_exptl_absorpt_correction_T_max 0.8510
_exptl_absorpt_correction_T_min 0.5551
_exptl_absorpt_correction_type multi-scan
_exptl_absorpt_process_details SADABS
_exptl_crystal_colour red-brown
_exptl_crystal_density_diffrn 1.664
_exptl_crystal_density_method 'not measured'
_exptl_crystal_description plate
_exptl_crystal_F_000 800
_exptl_crystal_size_max 0.16
_exptl_crystal_size_mid 0.14
_exptl_crystal_size_min 0.04
_refine_diff_density_max 1.150
_refine_diff_density_min -1.420
_refine_diff_density_rms 0.089
_refine_ls_abs_structure_details 'Flack H D (1983), Acta Cryst. A39, 876-881'
_refine_ls_abs_structure_Flack -0.016(4)
_refine_ls_extinction_method none
_refine_ls_goodness_of_fit_ref 1.051
_refine_ls_hydrogen_treatment constr
_refine_ls_matrix_type full
_refine_ls_number_parameters 418
_refine_ls_number_reflns 8011
_refine_ls_number_restraints 7
_refine_ls_restrained_S_all 1.058
_refine_ls_R_factor_all 0.0241
_refine_ls_R_factor_gt 0.0219
_refine_ls_shift/su_max 0.006
_refine_ls_shift/su_mean 0.000
_refine_ls_structure_factor_coef Fsqd
_refine_ls_weighting_details 'calc w=1/[\s^2^(Fo^2^)+(0.0195P)^2^+0.9534P] where P=(Fo^2^+2Fc^2^)/3'
_refine_ls_weighting_scheme calc
_refine_ls_wR_factor_gt 0.0447
_refine_ls_wR_factor_ref 0.0453
_reflns_number_gt 7679
_reflns_number_total 8011
_reflns_threshold_expression >2sigma(I)
_cod_data_source_file jm701042w-file004.cif
_cod_data_source_block wosc414(4b)
_cod_original_sg_symbol_H-M Pc
_cod_database_code 1505040

loop_
_symmetry_equiv_pos_as_xyz
'x, y, z'
'x, -y, z+1/2'

loop_
_atom_site_label
_atom_site_type_symbol
_atom_site_fract_x
_atom_site_fract_y
_atom_site_fract_z
_atom_site_U_iso_or_equiv
_atom_site_adp_type
_atom_site_occupancy
_atom_site_symmetry_multiplicity
_atom_site_calc_flag
_atom_site_refinement_flags
_atom_site_disorder_assembly
_atom_site_disorder_group
Os1 Os 0.852712(8) 1.136828(10) 1.003565(8) 0.01201(3) Uani 1 1 d . . .
Cl1 Cl 0.90245(9) 1.10245(9) 1.14285(5) 0.02151(18) Uani 1 1 d . . .
Cl2 Cl 0.17477(8) 0.55452(8) 1.01318(5) 0.01643(16) Uani 1 1 d . . .
O1 O 0.5242(3) 0.5940(3) 0.64682(15) 0.0228(6) Uani 1 1 d . . .
N1 N 0.4325(3) 0.5487(3) 0.93768(17) 0.0161(6) Uani 1 1 d . . .
H100 H 0.3680 0.5268 0.9625 0.019 Uiso 1 1 calc R . .
N2 N 0.3709(3) 0.4661(3) 0.69176(18) 0.0196(6) Uani 1 1 d . . .
H200 H 0.3112 0.4855 0.6466 0.024 Uiso 1 1 calc R . .
N3 N 0.8723(4) 0.9212(3) 0.9963(2) 0.0119(7) Uani 1 1 d . . .
N4 N 1.0667(3) 1.1034(3) 1.02338(18) 0.0141(6) Uani 1 1 d . . .
C1 C 0.7573(4) 0.8242(4) 0.9834(2) 0.0149(7) Uani 1 1 d . . .
C2 C 0.6708(4) 0.8261(3) 1.0361(2) 0.0160(7) Uani 1 1 d . . .
H2 H 0.6880 0.8909 1.0784 0.019 Uiso 1 1 calc R . .
C3 C 0.5605(3) 0.7340(3) 1.0266(2) 0.0164(7) Uani 1 1 d . . .
H3 H 0.5036 0.7319 1.0632 0.020 Uiso 1 1 calc R . .
C4 C 0.5352(3) 0.6453(3) 0.9625(2) 0.0151(6) Uani 1 1 d . . .
C5 C 0.4456(4) 0.4915(3) 0.8681(2) 0.0163(7) Uani 1 1 d . . .
C6 C 0.3472(4) 0.3885(3) 0.8248(2) 0.0182(7) Uani 1 1 d . . .
C7 C 0.2776(4) 0.2989(4) 0.8665(2) 0.0208(7) Uani 1 1 d . . .
H7 H 0.2985 0.3045 0.9225 0.025 Uiso 1 1 calc R . .
C8 C 0.1806(4) 0.2038(4) 0.8283(2) 0.0254(8) Uani 1 1 d . . .
H8 H 0.1362 0.1437 0.8576 0.031 Uiso 1 1 calc R . .
C9 C 0.1479(4) 0.1960(4) 0.7462(2) 0.0286(9) Uani 1 1 d . . .
H9 H 0.0798 0.1316 0.7193 0.034 Uiso 1 1 calc R . .
C10 C 0.2145(4) 0.2822(4) 0.7038(2) 0.0272(9) Uani 1 1 d . . .
H10 H 0.1915 0.2762 0.6478 0.033 Uiso 1 1 calc R . .
C11 C 0.3157(4) 0.3786(3) 0.7422(2) 0.0200(7) Uani 1 1 d . . .
C12 C 0.4990(4) 0.5257(3) 0.7002(2) 0.0149(7) Uani 1 1 d . . .
C13 C 0.9952(4) 0.8710(3) 1.0016(2) 0.0155(7) Uani 1 1 d . . .
H13 H 1.0103 0.7745 0.9956 0.019 Uiso 1 1 calc R . .
C14 C 1.1092(3) 0.9706(3) 1.01727(19) 0.0134(6) Uani 1 1 d . . .
C15 C 1.2477(4) 0.9328(4) 1.0314(2) 0.0184(7) Uani 1 1 d . . .
H15 H 1.2735 0.8392 1.0252 0.022 Uiso 1 1 calc R . .
C16 C 1.3487(4) 1.0349(4) 1.0549(2) 0.0186(7) Uani 1 1 d . . .
H16 H 1.4451 1.0124 1.0652 0.022 Uiso 1 1 calc R . .
C17 C 1.3063(4) 1.1705(4) 1.0631(2) 0.0190(7) Uani 1 1 d . . .
H17 H 1.3739 1.2417 1.0795 0.023 Uiso 1 1 calc R . .
C18 C 1.1656(4) 1.2015(3) 1.0472(2) 0.0153(7) Uani 1 1 d . . .
H18 H 1.1377 1.2945 1.0532 0.018 Uiso 1 1 calc R . .
C19 C 0.6097(3) 0.5025(3) 0.7769(2) 0.0155(7) Uani 1 1 d . . .
H19A H 0.6354 0.4029 0.7815 0.019 Uiso 1 1 calc R . .
H19B H 0.6945 0.5562 0.7754 0.019 Uiso 1 1 calc R . .
C20 C 0.5606(3) 0.5451(3) 0.8475(2) 0.0145(7) Uani 1 1 d . . .
C21 C 0.6203(3) 0.6447(3) 0.9074(2) 0.0141(6) Uani 1 1 d . . .
C22 C 0.7360(3) 0.7339(3) 0.9200(2) 0.0138(6) Uani 1 1 d . . .
H22 H 0.7978 0.7323 0.8861 0.017 Uiso 1 1 calc R . .
C23 C 0.7881(4) 1.3567(3) 1.0117(2) 0.0202(7) Uani 1 1 d . . .
C24 C 0.6723(3) 1.2659(3) 1.0093(2) 0.0163(7) Uani 1 1 d . . .
H24 H 0.6244 1.2717 1.0501 0.020 Uiso 1 1 calc R . .
C25 C 0.6278(4) 1.1692(4) 0.9487(2) 0.0179(7) Uani 1 1 d . . .
H25 H 0.5486 1.1128 0.9480 0.022 Uiso 1 1 calc R . .
C26 C 0.7005(4) 1.1540(3) 0.8872(2) 0.0185(7) Uani 1 1 d . B .
C27 C 0.8157(4) 1.2427(3) 0.8894(2) 0.0188(7) Uani 1 1 d . . .
H27 H 0.8652 1.2354 0.8494 0.023 Uiso 1 1 calc R . .
C28 C 0.8582(4) 1.3426(3) 0.9506(2) 0.0190(7) Uani 1 1 d . . .
H28 H 0.9355 1.4012 0.9505 0.023 Uiso 1 1 calc R . .
C29 C 0.8377(4) 1.4563(4) 1.0790(2) 0.0224(8) Uani 1 1 d . . .
H29A H 0.9364 1.4784 1.0839 0.034 Uiso 1 1 calc R . .
H29B H 0.8271 1.4137 1.1281 0.034 Uiso 1 1 calc R . .
H29C H 0.7821 1.5416 1.0687 0.034 Uiso 1 1 calc R . .
C30 C 0.6536(4) 1.0455(4) 0.8230(2) 0.0239(8) Uani 1 1 d D . .
H30 H 0.6283 0.9620 0.8506 0.029 Uiso 1 1 calc R A 1
C31 C 0.7576(6) 0.9970(6) 0.7833(4) 0.0325(14) Uani 0.70 1 d PD B 1
H31A H 0.7156 0.9278 0.7433 0.049 Uiso 0.70 1 calc PR B 1
H31B H 0.8359 0.9550 0.8220 0.049 Uiso 0.70 1 calc PR B 1
H31C H 0.7917 1.0757 0.7577 0.049 Uiso 0.70 1 calc PR B 1
C32 C 0.5151(5) 1.0937(6) 0.7662(3) 0.0271(12) Uani 0.70 1 d PD B 1
H32A H 0.4503 1.1249 0.7971 0.041 Uiso 0.70 1 calc PR B 1
H32B H 0.4734 1.0163 0.7321 0.041 Uiso 0.70 1 calc PR B 1
H32C H 0.5341 1.1706 0.7336 0.041 Uiso 0.70 1 calc PR B 1
C31X C 0.6588(15) 1.1086(11) 0.7411(6) 0.029(3) Uani 0.30 1 d PD B 2
H31D H 0.7480 1.1568 0.7461 0.044 Uiso 0.30 1 calc PR B 2
H31E H 0.5817 1.1745 0.7238 0.044 Uiso 0.30 1 calc PR B 2
H31F H 0.6501 1.0339 0.7020 0.044 Uiso 0.30 1 calc PR B 2
C32X C 0.5228(10) 0.9708(12) 0.8194(7) 0.023(3) Uani 0.30 1 d PD B 2
H32D H 0.5055 0.9046 0.7755 0.035 Uiso 0.30 1 calc PR B 2
H32E H 0.4454 1.0373 0.8113 0.035 Uiso 0.30 1 calc PR B 2
H32F H 0.5301 0.9207 0.8691 0.035 Uiso 0.30 1 calc PR B 2
O2 O 1.0563(5) 0.8513(4) 0.8521(2) 0.0660(12) Uani 1 1 d . . .
C33 C 1.1095(6) 0.7703(5) 0.8161(3) 0.0439(12) Uani 1 1 d . . .
C34 C 1.0467(6) 0.6302(5) 0.7945(3) 0.0501(13) Uani 1 1 d . . .
H34A H 1.0896 0.5631 0.8355 0.075 Uiso 1 1 calc R . .
H34B H 1.0635 0.6013 0.7438 0.075 Uiso 1 1 calc R . .
H34C H 0.9459 0.6344 0.7899 0.075 Uiso 1 1 calc R . .
C35 C 1.2381(6) 0.8047(6) 0.7926(4) 0.0632(17) Uani 1 1 d . . .
H35A H 1.2719 0.8959 0.8140 0.095 Uiso 1 1 calc R . .
H35B H 1.2190 0.8068 0.7348 0.095 Uiso 1 1 calc R . .
H35C H 1.3094 0.7343 0.8134 0.095 Uiso 1 1 calc R . .

loop_
_atom_site_aniso_label
_atom_site_aniso_U_11
_atom_site_aniso_U_22
_atom_site_aniso_U_33
_atom_site_aniso_U_23
_atom_site_aniso_U_13
_atom_site_aniso_U_12
Os1 0.01134(5) 0.01106(5) 0.01219(5) -0.00038(9) 0.00020(3) 0.00180(9)
Cl1 0.0277(5) 0.0216(4) 0.0134(4) -0.0003(3) 0.0016(3) 0.0045(3)
Cl2 0.0153(4) 0.0150(4) 0.0182(4) 0.0008(3) 0.0026(3) 0.0004(3)
O1 0.0215(13) 0.0257(13) 0.0210(14) 0.0085(11) 0.0049(11) -0.0010(10)
N1 0.0176(15) 0.0163(14) 0.0155(15) 0.0005(11) 0.0059(12) -0.0041(11)
N2 0.0184(15) 0.0225(15) 0.0150(16) 0.0017(12) -0.0015(12) -0.0053(12)
N3 0.0139(19) 0.0127(10) 0.0085(16) -0.0002(12) 0.0016(12) -0.0025(12)
N4 0.0130(14) 0.0129(13) 0.0155(15) 0.0026(12) 0.0017(11) -0.0016(11)
C1 0.0134(17) 0.0125(15) 0.0173(19) 0.0033(13) 0.0011(14) 0.0022(13)
C2 0.0161(17) 0.0144(15) 0.0171(19) -0.0012(14) 0.0037(14) 0.0040(13)
C3 0.0140(17) 0.0162(15) 0.0205(19) 0.0016(13) 0.0069(14) 0.0017(12)
C4 0.0136(15) 0.0140(16) 0.0166(17) 0.0027(13) 0.0019(13) -0.0002(12)
C5 0.0162(17) 0.0175(16) 0.0143(17) 0.0030(13) 0.0019(13) -0.0009(13)
C6 0.0200(17) 0.0160(16) 0.0171(18) 0.0004(13) 0.0016(14) -0.0025(13)
C7 0.0245(19) 0.0203(17) 0.0172(19) 0.0020(14) 0.0047(15) -0.0055(14)
C8 0.028(2) 0.0227(19) 0.026(2) 0.0010(15) 0.0083(16) -0.0118(15)
C9 0.033(2) 0.0259(19) 0.025(2) -0.0037(16) 0.0035(17) -0.0149(17)
C10 0.034(2) 0.0260(19) 0.019(2) -0.0033(16) 0.0025(17) -0.0129(17)
C11 0.0204(17) 0.0188(17) 0.0189(18) 0.0031(14) 0.0011(14) -0.0060(14)
C12 0.0164(17) 0.0154(15) 0.0129(17) -0.0016(13) 0.0037(13) -0.0004(12)
C13 0.0169(19) 0.0128(16) 0.0150(19) -0.0015(14) 0.0008(14) -0.0004(14)
C14 0.0154(16) 0.0141(15) 0.0105(16) 0.0022(12) 0.0029(13) -0.0005(12)
C15 0.0153(17) 0.0173(17) 0.0224(19) -0.0001(14) 0.0046(14) 0.0011(13)
C16 0.0094(16) 0.0238(17) 0.0208(19) 0.0021(14) 0.0005(13) -0.0013(13)
C17 0.0141(17) 0.0207(17) 0.0208(19) -0.0010(14) 0.0017(14) -0.0070(13)
C18 0.0177(17) 0.0117(15) 0.0162(18) -0.0015(13) 0.0034(14) -0.0024(13)
C19 0.0131(16) 0.0163(15) 0.0156(18) 0.0000(13) 0.0008(13) -0.0016(12)
C20 0.0118(16) 0.0151(15) 0.0151(17) 0.0041(13) 0.0008(13) 0.0009(12)
C21 0.0128(15) 0.0147(14) 0.0134(16) 0.0017(13) 0.0006(12) 0.0045(12)
C22 0.0139(16) 0.0134(14) 0.0147(17) 0.0014(12) 0.0047(13) 0.0017(12)
C23 0.0225(18) 0.0123(15) 0.021(2) -0.0011(14) -0.0043(16) 0.0050(14)
C24 0.0110(16) 0.0195(16) 0.0163(18) 0.0004(13) -0.0006(13) 0.0051(12)
C25 0.0110(17) 0.0166(16) 0.022(2) 0.0023(15) -0.0031(14) 0.0041(13)
C26 0.0191(17) 0.0171(16) 0.0150(17) 0.0007(13) -0.0039(13) 0.0051(13)
C27 0.0204(18) 0.0196(17) 0.0147(18) 0.0051(13) 0.0011(14) 0.0050(13)
C28 0.0196(18) 0.0133(16) 0.021(2) 0.0076(14) 0.0001(16) 0.0043(13)
C29 0.0221(19) 0.0175(16) 0.023(2) -0.0044(14) -0.0035(15) 0.0037(14)
C30 0.031(2) 0.0182(17) 0.0173(19) -0.0005(14) -0.0039(15) 0.0054(15)
C31 0.029(3) 0.037(3) 0.032(3) -0.011(3) 0.008(3) 0.007(3)
C32 0.029(3) 0.023(3) 0.023(3) -0.009(2) -0.005(2) 0.002(2)
C31X 0.042(8) 0.012(6) 0.031(8) -0.006(5) 0.003(6) -0.008(5)
C32X 0.025(7) 0.021(6) 0.019(7) -0.004(5) -0.004(5) -0.009(5)
O2 0.110(4) 0.062(3) 0.033(2) 0.0003(18) 0.031(2) 0.017(2)
C33 0.062(3) 0.049(3) 0.015(2) 0.006(2) -0.002(2) 0.021(2)
C34 0.051(3) 0.059(3) 0.033(3) -0.001(2) -0.004(2) 0.020(3)
C35 0.059(4) 0.061(4) 0.068(4) 0.024(3) 0.013(3) 0.023(3)

loop_
_atom_type_symbol
_atom_type_description
_atom_type_scat_dispersion_real
_atom_type_scat_dispersion_imag
_atom_type_scat_source
C C 0.0033 0.0016 'International Tables Vol C Tables 4.2.6.8 and 6.1.1.4'
H H 0.0000 0.0000 'International Tables Vol C Tables 4.2.6.8 and 6.1.1.4'
N N 0.0061 0.0033 'International Tables Vol C Tables 4.2.6.8 and 6.1.1.4'
O O 0.0106 0.0060 'International Tables Vol C Tables 4.2.6.8 and 6.1.1.4'
Cl Cl 0.1484 0.1585 'International Tables Vol C Tables 4.2.6.8 and 6.1.1.4'
Os Os -1.2165 7.6030 'International Tables Vol C Tables 4.2.6.8 and 6.1.1.4'

loop_
_geom_angle_atom_site_label_1
_geom_angle_atom_site_label_2
_geom_angle_atom_site_label_3
_geom_angle
N4 Os1 N3 75.58(12)
N4 Os1 C27 99.07(12)
N3 Os1 C27 113.86(14)
N4 Os1 C28 94.58(13)
N3 Os1 C28 149.20(13)
C27 Os1 C28 37.89(14)
N4 Os1 C24 151.97(12)
N3 Os1 C24 130.78(12)
C27 Os1 C24 79.81(13)
C28 Os1 C24 67.20(13)
N4 Os1 C25 164.46(12)
N3 Os1 C25 102.23(14)
C27 Os1 C25 67.42(14)
C28 Os1 C25 79.45(14)
C24 Os1 C25 36.94(13)
N4 Os1 C26 126.53(13)
N3 Os1 C26 94.06(14)
C27 Os1 C26 37.49(13)
C28 Os1 C26 68.13(14)
C24 Os1 C26 67.97(13)
C25 Os1 C26 37.93(14)
N4 Os1 C23 115.58(13)
N3 Os1 C23 168.57(13)
C27 Os1 C23 68.23(14)
C28 Os1 C23 37.33(14)
C24 Os1 C23 37.79(13)
C25 Os1 C23 67.72(14)
C26 Os1 C23 81.21(13)
N4 Os1 Cl1 82.20(9)
N3 Os1 Cl1 85.70(11)
C27 Os1 Cl1 160.19(9)
C28 Os1 Cl1 122.39(11)
C24 Os1 Cl1 89.82(10)
C25 Os1 Cl1 113.15(11)
C26 Os1 Cl1 150.32(10)
C23 Os1 Cl1 93.26(11)
C4 N1 C5 109.2(3)
C12 N2 C11 132.1(3)
C13 N3 C1 117.3(3)
C13 N3 Os1 117.9(2)
C1 N3 Os1 124.7(2)
C18 N4 C14 118.0(3)
C18 N4 Os1 124.9(2)
C14 N4 Os1 117.0(2)
C22 C1 C2 122.5(3)
C22 C1 N3 119.3(3)
C2 C1 N3 118.2(3)
C3 C2 C1 120.3(3)
C4 C3 C2 118.2(3)
N1 C4 C3 130.5(3)
N1 C4 C21 107.4(3)
C3 C4 C21 122.1(3)
N1 C5 C20 110.3(3)
N1 C5 C6 122.4(3)
C20 C5 C6 127.3(3)
C11 C6 C7 118.5(3)
C11 C6 C5 121.9(3)
C7 C6 C5 119.6(3)
C8 C7 C6 121.8(4)
C7 C8 C9 119.5(3)
C10 C9 C8 120.0(4)
C9 C10 C11 121.2(4)
C6 C11 C10 119.0(3)
C6 C11 N2 125.2(3)
C10 C11 N2 115.6(3)
O1 C12 N2 120.3(3)
O1 C12 C19 121.0(3)
N2 C12 C19 118.6(3)
N3 C13 C14 116.0(3)
N4 C14 C15 123.1(3)
N4 C14 C13 113.3(3)
C15 C14 C13 123.3(3)
C14 C15 C16 118.4(3)
C15 C16 C17 118.9(3)
C18 C17 C16 119.8(3)
N4 C18 C17 121.8(3)
C20 C19 C12 112.2(3)
C5 C20 C21 106.2(3)
C5 C20 C19 124.9(3)
C21 C20 C19 128.9(3)
C22 C21 C4 119.0(3)
C22 C21 C20 134.2(3)
C4 C21 C20 106.9(3)
C1 C22 C21 117.9(3)
C28 C23 C24 117.1(4)
C28 C23 C29 121.7(4)
C24 C23 C29 121.1(3)
C28 C23 Os1 70.06(19)
C24 C23 Os1 69.94(18)
C29 C23 Os1 127.9(3)
C25 C24 C23 121.9(3)
C25 C24 Os1 72.2(2)
C23 C24 Os1 72.27(19)
C24 C25 C26 120.8(3)
C24 C25 Os1 70.83(19)
C26 C25 Os1 71.10(19)
C27 C26 C25 117.7(3)
C27 C26 C30 122.1(3)
C25 C26 C30 120.2(3)
C27 C26 Os1 70.25(19)
C25 C26 Os1 71.0(2)
C30 C26 Os1 129.8(2)
C26 C27 C28 120.9(3)
C26 C27 Os1 72.3(2)
C28 C27 Os1 71.22(19)
C23 C28 C27 121.6(4)
C23 C28 Os1 72.6(2)
C27 C28 Os1 70.89(19)
C31 C30 C32X 122.9(6)
C31 C30 C26 116.8(4)
C32X C30 C26 118.2(6)
C31 C30 C32 114.1(4)
C32X C30 C32 59.4(5)
C26 C30 C32 109.0(3)
C31 C30 C31X 60.1(6)
C32X C30 C31X 112.3(7)
C26 C30 C31X 109.5(5)
C32 C30 C31X 61.5(6)
O2 C33 C35 121.4(6)
O2 C33 C34 120.7(6)
C35 C33 C34 117.8(5)

loop_
_geom_bond_atom_site_label_1
_geom_bond_atom_site_label_2
_geom_bond_distance
Os1 N4 2.080(3)
Os1 N3 2.091(3)
Os1 C27 2.188(3)
Os1 C28 2.192(3)
Os1 C24 2.195(3)
Os1 C25 2.212(4)
Os1 C26 2.214(3)
Os1 C23 2.225(3)
Os1 Cl1 2.3820(10)
O1 C12 1.215(4)
N1 C4 1.365(4)
N1 C5 1.369(4)
N2 C12 1.363(4)
N2 C11 1.421(4)
N3 C13 1.288(5)
N3 C1 1.445(5)
N4 C18 1.348(4)
N4 C14 1.358(4)
C1 C22 1.381(5)
C1 C2 1.402(5)
C2 C3 1.382(5)
C3 C4 1.381(5)
C4 C21 1.425(5)
C5 C20 1.373(5)
C5 C6 1.462(5)
C6 C11 1.401(5)
C6 C7 1.412(5)
C7 C8 1.373(5)
C8 C9 1.390(6)
C9 C10 1.382(5)
C10 C11 1.406(5)
C12 C19 1.521(5)
C13 C14 1.452(5)
C14 C15 1.377(5)
C15 C16 1.387(5)
C16 C17 1.390(5)
C17 C18 1.380(5)
C19 C20 1.490(5)
C20 C21 1.433(5)
C21 C22 1.403(4)
C23 C28 1.414(5)
C23 C24 1.432(5)
C23 C29 1.501(5)
C24 C25 1.396(5)
C25 C26 1.439(5)
C26 C27 1.415(5)
C26 C30 1.519(5)
C27 C28 1.422(5)
C30 C31 1.451(6)
C30 C32X 1.466(8)
C30 C32 1.548(5)
C30 C31X 1.567(8)
O2 C33 1.201(6)
C33 C35 1.466(8)
C33 C34 1.493(7)

loop_
_geom_torsion_atom_site_label_1
_geom_torsion_atom_site_label_2
_geom_torsion_atom_site_label_3
_geom_torsion_atom_site_label_4
_geom_torsion
N4 Os1 N3 C13 -4.2(3)
C27 Os1 N3 C13 89.5(3)
C28 Os1 N3 C13 70.1(5)
C24 Os1 N3 C13 -173.3(3)
C25 Os1 N3 C13 160.0(3)
C26 Os1 N3 C13 122.5(3)
C23 Os1 N3 C13 -172.4(6)
Cl1 Os1 N3 C13 -87.2(3)
N4 Os1 N3 C1 177.8(3)
C27 Os1 N3 C1 -88.5(3)
C28 Os1 N3 C1 -107.9(3)
C24 Os1 N3 C1 8.7(4)
C25 Os1 N3 C1 -18.0(3)
C26 Os1 N3 C1 -55.5(3)
C23 Os1 N3 C1 9.6(10)
Cl1 Os1 N3 C1 94.8(3)
N3 Os1 N4 C18 -171.1(3)
C27 Os1 N4 C18 76.4(3)
C28 Os1 N4 C18 38.5(3)
C24 Os1 N4 C18 -8.9(4)
C25 Os1 N4 C18 105.1(6)
C26 Os1 N4 C18 104.6(3)
C23 Os1 N4 C18 6.3(3)
Cl1 Os1 N4 C18 -83.6(3)
N3 Os1 N4 C14 3.8(2)
C27 Os1 N4 C14 -108.6(3)
C28 Os1 N4 C14 -146.5(3)
C24 Os1 N4 C14 166.1(3)
C25 Os1 N4 C14 -80.0(5)
C26 Os1 N4 C14 -80.5(3)
C23 Os1 N4 C14 -178.7(2)
Cl1 Os1 N4 C14 91.4(2)
C13 N3 C1 C22 -54.5(5)
Os1 N3 C1 C22 123.5(3)
C13 N3 C1 C2 125.8(4)
Os1 N3 C1 C2 -56.2(4)
C22 C1 C2 C3 1.0(5)
N3 C1 C2 C3 -179.2(3)
C1 C2 C3 C4 -2.6(5)
C5 N1 C4 C3 176.5(3)
C5 N1 C4 C21 -2.4(4)
C2 C3 C4 N1 -177.6(3)
C2 C3 C4 C21 1.1(5)
C4 N1 C5 C20 2.5(4)
C4 N1 C5 C6 -177.4(3)
N1 C5 C6 C11 148.6(3)
C20 C5 C6 C11 -31.2(5)
N1 C5 C6 C7 -29.3(5)
C20 C5 C6 C7 150.9(4)
C11 C6 C7 C8 -0.3(6)
C5 C6 C7 C8 177.7(4)
C6 C7 C8 C9 -0.9(6)
C7 C8 C9 C10 1.0(6)
C8 C9 C10 C11 0.0(6)
C7 C6 C11 C10 1.2(5)
C5 C6 C11 C10 -176.6(3)
C7 C6 C11 N2 176.4(3)
C5 C6 C11 N2 -1.5(6)
C9 C10 C11 C6 -1.1(6)
C9 C10 C11 N2 -176.7(4)
C12 N2 C11 C6 36.2(6)
C12 N2 C11 C10 -148.5(4)
C11 N2 C12 O1 177.3(3)
C11 N2 C12 C19 -1.5(5)
C1 N3 C13 C14 -178.0(3)
Os1 N3 C13 C14 3.9(5)
C18 N4 C14 C15 -2.5(5)
Os1 N4 C14 C15 -177.8(3)
C18 N4 C14 C13 172.2(3)
Os1 N4 C14 C13 -3.1(4)
N3 C13 C14 N4 -0.5(5)
N3 C13 C14 C15 174.2(4)
N4 C14 C15 C16 1.7(5)
C13 C14 C15 C16 -172.5(3)
C14 C15 C16 C17 -0.1(5)
C15 C16 C17 C18 -0.6(5)
C14 N4 C18 C17 1.7(5)
Os1 N4 C18 C17 176.7(3)
C16 C17 C18 N4 -0.3(5)
O1 C12 C19 C20 125.6(3)
N2 C12 C19 C20 -55.7(4)
N1 C5 C20 C21 -1.5(4)
C6 C5 C20 C21 178.3(3)
N1 C5 C20 C19 177.6(3)
C6 C5 C20 C19 -2.5(6)
C12 C19 C20 C5 59.0(4)
C12 C19 C20 C21 -122.1(4)
N1 C4 C21 C22 -179.0(3)
C3 C4 C21 C22 2.0(5)
N1 C4 C21 C20 1.4(4)
C3 C4 C21 C20 -177.5(3)
C5 C20 C21 C22 -179.5(4)
C19 C20 C21 C22 1.5(6)
C5 C20 C21 C4 0.0(4)
C19 C20 C21 C4 -179.1(3)
C2 C1 C22 C21 2.1(5)
N3 C1 C22 C21 -177.6(3)
C4 C21 C22 C1 -3.5(5)
C20 C21 C22 C1 175.9(3)
N4 Os1 C23 C28 61.2(3)
N3 Os1 C23 C28 -131.5(7)
C27 Os1 C23 C28 -28.6(2)
C24 Os1 C23 C28 -130.4(4)
C25 Os1 C23 C28 -102.2(3)
C26 Os1 C23 C28 -65.2(3)
Cl1 Os1 C23 C28 144.1(2)
N4 Os1 C23 C24 -168.4(2)
N3 Os1 C23 C24 -1.1(9)
C27 Os1 C23 C24 101.8(2)
C28 Os1 C23 C24 130.4(4)
C25 Os1 C23 C24 28.2(2)
C26 Os1 C23 C24 65.2(2)
Cl1 Os1 C23 C24 -85.5(2)
N4 Os1 C23 C29 -54.0(4)
N3 Os1 C23 C29 113.3(8)
C27 Os1 C23 C29 -143.9(4)
C28 Os1 C23 C29 -115.2(5)
C24 Os1 C23 C29 114.4(4)
C25 Os1 C23 C29 142.6(4)
C26 Os1 C23 C29 179.5(4)
Cl1 Os1 C23 C29 28.9(3)
C28 C23 C24 C25 -1.3(5)
C29 C23 C24 C25 -177.7(3)
Os1 C23 C24 C25 -54.8(3)
C28 C23 C24 Os1 53.5(3)
C29 C23 C24 Os1 -122.9(3)
N4 Os1 C24 C25 156.0(2)
N3 Os1 C24 C25 -47.0(3)
C27 Os1 C24 C25 65.8(2)
C28 Os1 C24 C25 103.2(3)
C26 Os1 C24 C25 28.6(2)
C23 Os1 C24 C25 133.3(3)
Cl1 Os1 C24 C25 -131.2(2)
N4 Os1 C24 C23 22.7(4)
N3 Os1 C24 C23 179.7(2)
C27 Os1 C24 C23 -67.5(2)
C28 Os1 C24 C23 -30.1(2)
C25 Os1 C24 C23 -133.3(3)
C26 Os1 C24 C23 -104.6(2)
Cl1 Os1 C24 C23 95.6(2)
C23 C24 C25 C26 2.1(5)
Os1 C24 C25 C26 -52.7(3)
C23 C24 C25 Os1 54.8(3)
N4 Os1 C25 C24 -134.4(4)
N3 Os1 C25 C24 145.5(2)
C27 Os1 C25 C24 -103.5(2)
C28 Os1 C25 C24 -65.9(2)
C26 Os1 C25 C24 -133.7(3)
C23 Os1 C25 C24 -28.8(2)
Cl1 Os1 C25 C24 55.0(2)
N4 Os1 C25 C26 -0.7(6)
N3 Os1 C25 C26 -80.8(2)
C27 Os1 C25 C26 30.20(19)
C28 Os1 C25 C26 67.8(2)
C24 Os1 C25 C26 133.7(3)
C23 Os1 C25 C26 104.9(2)
Cl1 Os1 C25 C26 -171.31(16)
C24 C25 C26 C27 -1.6(5)
Os1 C25 C26 C27 -54.2(3)
C24 C25 C26 C30 178.2(3)
Os1 C25 C26 C30 125.6(3)
C24 C25 C26 Os1 52.6(3)
N4 Os1 C26 C27 -50.0(2)
N3 Os1 C26 C27 -125.0(2)
C28 Os1 C26 C27 29.1(2)
C24 Os1 C26 C27 102.3(2)
C25 Os1 C26 C27 130.3(3)
C23 Os1 C26 C27 65.5(2)
Cl1 Os1 C26 C27 146.56(18)
N4 Os1 C26 C25 179.8(2)
N3 Os1 C26 C25 104.7(2)
C27 Os1 C26 C25 -130.3(3)
C28 Os1 C26 C25 -101.2(2)
C24 Os1 C26 C25 -27.9(2)
C23 Os1 C26 C25 -64.8(2)
Cl1 Os1 C26 C25 16.3(3)
N4 Os1 C26 C30 65.9(4)
N3 Os1 C26 C30 -9.2(3)
C27 Os1 C26 C30 115.8(4)
C28 Os1 C26 C30 144.9(4)
C24 Os1 C26 C30 -141.8(4)
C25 Os1 C26 C30 -113.9(4)
C23 Os1 C26 C30 -178.7(4)
Cl1 Os1 C26 C30 -97.6(4)
C25 C26 C27 C28 0.4(5)
C30 C26 C27 C28 -179.4(3)
Os1 C26 C27 C28 -54.1(3)
C25 C26 C27 Os1 54.6(3)
C30 C26 C27 Os1 -125.2(3)
N4 Os1 C27 C26 141.5(2)
N3 Os1 C27 C26 63.3(2)
C28 Os1 C27 C26 -132.7(3)
C24 Os1 C27 C26 -66.9(2)
C25 Os1 C27 C26 -30.53(19)
C23 Os1 C27 C26 -104.5(2)
Cl1 Os1 C27 C26 -126.4(3)
N4 Os1 C27 C28 -85.8(2)
N3 Os1 C27 C28 -164.0(2)
C24 Os1 C27 C28 65.8(2)
C25 Os1 C27 C28 102.2(2)
C26 Os1 C27 C28 132.7(3)
C23 Os1 C27 C28 28.2(2)
Cl1 Os1 C27 C28 6.4(4)
C24 C23 C28 C27 0.0(5)
C29 C23 C28 C27 176.4(3)
Os1 C23 C28 C27 53.5(3)
C24 C23 C28 Os1 -53.5(3)
C29 C23 C28 Os1 122.9(3)
C26 C27 C28 C23 0.4(5)
Os1 C27 C28 C23 -54.3(3)
C26 C27 C28 Os1 54.6(3)
N4 Os1 C28 C23 -127.6(3)
N3 Os1 C28 C23 163.2(3)
C27 Os1 C28 C23 133.6(4)
C24 Os1 C28 C23 30.4(2)
C25 Os1 C28 C23 66.9(3)
C26 Os1 C28 C23 104.8(3)
Cl1 Os1 C28 C23 -43.9(3)
N4 Os1 C28 C27 98.9(2)
N3 Os1 C28 C27 29.6(4)
C24 Os1 C28 C27 -103.1(2)
C25 Os1 C28 C27 -66.6(2)
C26 Os1 C28 C27 -28.8(2)
C23 Os1 C28 C27 -133.6(4)
Cl1 Os1 C28 C27 -177.45(17)
C27 C26 C30 C31 23.7(5)
C25 C26 C30 C31 -156.1(4)
Os1 C26 C30 C31 -66.4(5)
C27 C26 C30 C32X -172.2(6)
C25 C26 C30 C32X 8.0(7)
Os1 C26 C30 C32X 97.7(6)
C27 C26 C30 C32 -107.4(4)
C25 C26 C30 C32 72.8(4)
Os1 C26 C30 C32 162.4(3)
C27 C26 C30 C31X -41.8(7)
C25 C26 C30 C31X 138.4(6)
Os1 C26 C30 C31X -132.0(6)
